data_2311911
loop_
_publ_author_name
'Oburn, Shalisa M.'
'Bosch, Eric'

_publ_section_title
;
 Unexpected beauty and diversity in the structures of three homologous
 4,5-dialkoxy-1-ethynyl-2-nitrobenzenes: the subtle interplay between
 intermolecular C-H...O hydrogen bonds and alkyl chain length.
;
_journal_coeditor_code FN3243
_journal_issue 'Pt 10'
_journal_name_full 'Acta crystallographica. Section C, Structural chemistry'
_journal_page_first 814
_journal_page_last 819
_journal_paper_doi 10.1107/S2053229617012761
_journal_volume 73
_journal_year 2017
_chemical_formula_moiety 'C14 H17 N O4'
_chemical_formula_sum 'C14 H17 N O4'
_chemical_formula_weight 263.29
_chemical_name_common 1-ethynyl-2-nitro-4,5-dipropoxybenzene
_space_group_crystal_system trigonal
_space_group_IT_number 148
_space_group_name_Hall '-R 3'
_space_group_name_H-M_alt 'R -3 :H'
_atom_sites_solution_hydrogens mixed
_audit_creation_method SHELXL-2017/1
_cell_angle_alpha 90
_cell_angle_beta 90
_cell_angle_gamma 120
_cell_formula_units_Z 18
_cell_length_a 26.6774(16)
_cell_length_b 26.6774(16)
_cell_length_c 10.3451(6)
_cell_measurement_reflns_used 5437
_cell_measurement_temperature 100(2)
_cell_measurement_theta_max 27.08
_cell_measurement_theta_min 2.64
_cell_volume 6376.1(7)
_computing_cell_refinement 'Bruker SMART'
_computing_data_collection 'Bruker SMART'
_computing_data_reduction 'Bruker SAINT'
_computing_molecular_graphics 'XSeed (Barbour, 2001)'
_computing_publication_material 'XSeed (Barbour, 2001)'
_computing_structure_refinement 'SHELXL-2017/1 (Sheldrick, 2015a)'
_computing_structure_solution 'SHELXT 2014/5 (Sheldrick, 2015)'
_diffrn_ambient_temperature 100(2)
_diffrn_detector_area_resol_mean 8.3660
_diffrn_measured_fraction_theta_full 1.000
_diffrn_measured_fraction_theta_max 1.000
_diffrn_measurement_device_type 'Bruker APEXII CCD area-detector'
_diffrn_measurement_method '\f and \w'
_diffrn_radiation_monochromator graphite
_diffrn_radiation_source 'fine-focus sealed tube'
_diffrn_radiation_type MoK\a
_diffrn_radiation_wavelength 0.71073
_diffrn_reflns_av_R_equivalents 0.0388
_diffrn_reflns_limit_h_max 34
_diffrn_reflns_limit_h_min -34
_diffrn_reflns_limit_k_max 34
_diffrn_reflns_limit_k_min -34
_diffrn_reflns_limit_l_max 13
_diffrn_reflns_limit_l_min -13
_diffrn_reflns_number 28334
_diffrn_reflns_theta_full 25.242
_diffrn_reflns_theta_max 27.181
_diffrn_reflns_theta_min 1.527
_exptl_absorpt_coefficient_mu 0.091
_exptl_absorpt_correction_T_max 0.7455
_exptl_absorpt_correction_T_min 0.6972
_exptl_absorpt_correction_type multi-scan
_exptl_absorpt_process_details '(SADABS Version 2014; Bruker AXS)'
_exptl_crystal_colour colourless
_exptl_crystal_density_diffrn 1.234
_exptl_crystal_description 'cut rectangular prism'
_exptl_crystal_F_000 2520
_exptl_crystal_size_max 0.070
_exptl_crystal_size_mid 0.070
_exptl_crystal_size_min 0.040
_refine_diff_density_max 0.425
_refine_diff_density_min -0.201
_refine_ls_extinction_method none
_refine_ls_goodness_of_fit_ref 1.055
_refine_ls_hydrogen_treatment mixed
_refine_ls_matrix_type full
_refine_ls_number_parameters 180
_refine_ls_number_reflns 3172
_refine_ls_number_restraints 2
_refine_ls_restrained_S_all 1.055
_refine_ls_R_factor_all 0.0611
_refine_ls_R_factor_gt 0.0468
_refine_ls_shift/su_max 0.001
_refine_ls_shift/su_mean 0.000
_refine_ls_structure_factor_coef Fsqd
_refine_ls_weighting_details 'w = 1/[\s^2^(Fo^2^)+(0.0842P)^2^+1.9773P] where P=(Fo^2^+2Fc^2^)/3'
_refine_ls_weighting_scheme calc
_refine_ls_wR_factor_gt 0.1265
_refine_ls_wR_factor_ref 0.1381
_reflns_number_gt 2420
_reflns_number_total 3172
_reflns_threshold_expression I>2\s(I)
_cod_data_source_file fn3243sup1.cif
_cod_data_source_block 1
_cod_original_cell_volume 6376.1(8)
_cod_database_code 2311911
_shelx_space_group_comment
;
The symmetry employed for this shelxl refinement is uniquely defined
by the following loop, which should always be used as a source of
symmetry information in preference to the above space-group names.
They are only intended as comments.
;
_shelx_estimated_absorpt_t_min 0.994
_shelx_estimated_absorpt_t_max 0.996

loop_
_space_group_symop_operation_xyz
'x, y, z'
'-y, x-y, z'
'-x+y, -x, z'
'x+2/3, y+1/3, z+1/3'
'-y+2/3, x-y+1/3, z+1/3'
'-x+y+2/3, -x+1/3, z+1/3'
'x+1/3, y+2/3, z+2/3'
'-y+1/3, x-y+2/3, z+2/3'
'-x+y+1/3, -x+2/3, z+2/3'
'-x, -y, -z'
'y, -x+y, -z'
'x-y, x, -z'
'-x+2/3, -y+1/3, -z+1/3'
'y+2/3, -x+y+1/3, -z+1/3'
'x-y+2/3, x+1/3, -z+1/3'
'-x+1/3, -y+2/3, -z+2/3'
'y+1/3, -x+y+2/3, -z+2/3'
'x-y+1/3, x+2/3, -z+2/3'

loop_
_atom_site_type_symbol
_atom_site_label
_atom_site_fract_x
_atom_site_fract_y
_atom_site_fract_z
_atom_site_U_iso_or_equiv
_atom_site_adp_type
_atom_site_calc_flag
_atom_site_occupancy
O O1 0.80137(4) 0.82653(4) 0.29721(12) 0.0429(3) Uani d 1
N N1 0.75096(5) 0.80819(5) 0.32978(11) 0.0256(3) Uani d 1
C C1 0.73231(5) 0.70715(5) 0.33025(12) 0.0206(3) Uani d 1
O O2 0.73202(4) 0.83983(4) 0.36150(11) 0.0375(3) Uani d 1
C C2 0.71127(5) 0.74567(5) 0.32948(12) 0.0212(3) Uani d 1
O O3 0.55388(4) 0.64527(4) 0.32599(9) 0.0261(2) Uani d 1
C C3 0.65221(6) 0.72722(5) 0.32879(12) 0.0212(3) Uani d 1
O O4 0.59014(4) 0.57189(4) 0.32933(9) 0.0244(2) Uani d 1
C C4 0.61230(5) 0.66862(5) 0.32747(12) 0.0209(3) Uani d 1
C C5 0.63200(5) 0.62827(5) 0.32965(12) 0.0209(3) Uani d 1
C C6 0.69061(5) 0.64767(5) 0.33122(12) 0.0205(3) Uani d 1
H H6 0.703270 0.620132 0.333023 0.025 Uiso calc 1
C C7 0.79185(6) 0.72157(5) 0.33451(12) 0.0232(3) Uani d 1
C C8 0.83787(6) 0.72495(6) 0.33970(14) 0.0286(3) Uani d 1
C C9 0.53135(6) 0.68428(6) 0.31049(13) 0.0252(3) Uani d 1
H H9A 0.543558 0.704456 0.226250 0.030 Uiso calc 1
H H9B 0.546036 0.713660 0.380149 0.030 Uiso calc 1
C C10 0.46645(6) 0.64833(6) 0.31691(16) 0.0336(3) Uani d 1
H H10A 0.454772 0.629926 0.403095 0.040 Uiso calc 1
H H10B 0.452595 0.617229 0.251226 0.040 Uiso calc 1
C C11 0.43856(7) 0.68527(7) 0.2930(2) 0.0480(5) Uani d 1
H H11A 0.453678 0.717186 0.355410 0.072 Uiso calc 1
H H11B 0.396514 0.661425 0.303249 0.072 Uiso calc 1
H H11C 0.447534 0.700984 0.205091 0.072 Uiso calc 1
C C12 0.60887(6) 0.52969(5) 0.33039(13) 0.0239(3) Uani d 1
H H12A 0.630358 0.533250 0.411084 0.029 Uiso calc 1
H H12B 0.634935 0.536310 0.256252 0.029 Uiso calc 1
C C13 0.55624(6) 0.47007(6) 0.32152(15) 0.0290(3) Uani d 1
H H13A 0.534786 0.466784 0.240927 0.035 Uiso calc 1
H H13B 0.530215 0.463725 0.395589 0.035 Uiso calc 1
C C14 0.57451(7) 0.42451(6) 0.32240(17) 0.0374(4) Uani d 1
H H14A 0.598579 0.429645 0.246451 0.056 Uiso calc 1
H H14B 0.540037 0.385883 0.320216 0.056 Uiso calc 1
H H14C 0.596699 0.428606 0.401088 0.056 Uiso calc 1
H H3 0.6402(8) 0.7547(7) 0.3249(16) 0.045 Uiso d 1
H H8 0.8740(5) 0.7274(8) 0.3423(16) 0.045 Uiso d 1

loop_
_atom_site_aniso_label
_atom_site_aniso_U_11
_atom_site_aniso_U_22
_atom_site_aniso_U_33
_atom_site_aniso_U_12
_atom_site_aniso_U_13
_atom_site_aniso_U_23
O1 0.0265(6) 0.0225(5) 0.0748(8) 0.0085(4) 0.0085(5) 0.0029(5)
N1 0.0259(6) 0.0183(6) 0.0312(6) 0.0101(5) -0.0031(5) -0.0002(4)
C1 0.0218(6) 0.0205(6) 0.0188(6) 0.0101(5) -0.0019(5) -0.0009(5)
O2 0.0337(6) 0.0217(5) 0.0597(7) 0.0158(4) -0.0025(5) -0.0055(5)
C2 0.0239(6) 0.0166(6) 0.0209(6) 0.0085(5) -0.0011(5) 0.0002(5)
O3 0.0192(5) 0.0203(5) 0.0393(6) 0.0102(4) -0.0003(4) 0.0022(4)
C3 0.0245(6) 0.0200(6) 0.0215(6) 0.0128(5) -0.0019(5) 0.0000(5)
O4 0.0202(5) 0.0162(4) 0.0347(5) 0.0075(4) -0.0003(4) 0.0005(4)
C4 0.0190(6) 0.0221(6) 0.0214(6) 0.0101(5) -0.0005(5) 0.0004(5)
C5 0.0223(6) 0.0186(6) 0.0199(6) 0.0087(5) -0.0014(5) -0.0006(5)
C6 0.0230(6) 0.0177(6) 0.0220(6) 0.0110(5) -0.0011(5) -0.0013(5)
C7 0.0261(7) 0.0166(6) 0.0250(6) 0.0092(5) -0.0019(5) -0.0018(5)
C8 0.0229(7) 0.0235(7) 0.0380(8) 0.0105(6) -0.0026(6) -0.0020(6)
C9 0.0244(7) 0.0240(6) 0.0309(7) 0.0149(6) -0.0005(5) 0.0022(5)
C10 0.0225(7) 0.0295(7) 0.0496(9) 0.0136(6) 0.0007(6) 0.0032(6)
C11 0.0307(8) 0.0336(8) 0.0846(13) 0.0199(7) -0.0147(8) -0.0088(8)
C12 0.0256(7) 0.0188(6) 0.0289(7) 0.0123(5) 0.0001(5) -0.0003(5)
C13 0.0264(7) 0.0204(7) 0.0366(7) 0.0089(6) -0.0018(6) -0.0015(6)
C14 0.0381(8) 0.0195(7) 0.0520(10) 0.0124(6) 0.0014(7) 0.0003(6)

loop_
_atom_type_symbol
_atom_type_description
_atom_type_scat_dispersion_real
_atom_type_scat_dispersion_imag
_atom_type_scat_source
C C 0.0033 0.0016 'International Tables Vol C Tables 4.2.6.8 and 6.1.1.4'
H H 0.0000 0.0000 'International Tables Vol C Tables 4.2.6.8 and 6.1.1.4'
N N 0.0061 0.0033 'International Tables Vol C Tables 4.2.6.8 and 6.1.1.4'
O O 0.0106 0.0060 'International Tables Vol C Tables 4.2.6.8 and 6.1.1.4'

loop_
_geom_angle_atom_site_label_1
_geom_angle_atom_site_label_2
_geom_angle_atom_site_label_3
_geom_angle
O2 N1 O1 123.12(11)
O2 N1 C2 118.26(11)
O1 N1 C2 118.62(10)
C2 C1 C6 116.55(11)
C2 C1 C7 126.96(11)
C6 C1 C7 116.46(10)
C1 C2 C3 122.61(11)
C1 C2 N1 120.76(11)
C3 C2 N1 116.62(11)
C4 O3 C9 117.71(9)
C4 C3 C2 119.58(11)
C4 C3 H3 120.8(11)
C2 C3 H3 119.5(11)
C5 O4 C12 116.89(10)
O3 C4 C3 125.21(11)
O3 C4 C5 115.38(10)
C3 C4 C5 119.40(11)
O4 C5 C6 124.60(11)
O4 C5 C4 115.58(10)
C6 C5 C4 119.82(11)
C5 C6 C1 122.02(11)
C5 C6 H6 119.0
C1 C6 H6 119.0
C8 C7 C1 170.34(13)
C7 C8 H8 179.0(11)
O3 C9 C10 107.23(10)
O3 C9 H9A 110.3
C10 C9 H9A 110.3
O3 C9 H9B 110.3
C10 C9 H9B 110.3
H9A C9 H9B 108.5
C9 C10 C11 111.07(12)
C9 C10 H10A 109.4
C11 C10 H10A 109.4
C9 C10 H10B 109.4
C11 C10 H10B 109.4
H10A C10 H10B 108.0
C10 C11 H11A 109.5
C10 C11 H11B 109.5
H11A C11 H11B 109.5
C10 C11 H11C 109.5
H11A C11 H11C 109.5
H11B C11 H11C 109.5
O4 C12 C13 108.62(10)
O4 C12 H12A 110.0
C13 C12 H12A 110.0
O4 C12 H12B 110.0
C13 C12 H12B 110.0
H12A C12 H12B 108.3
C12 C13 C14 109.95(12)
C12 C13 H13A 109.7
C14 C13 H13A 109.7
C12 C13 H13B 109.7
C14 C13 H13B 109.7
H13A C13 H13B 108.2
C13 C14 H14A 109.5
C13 C14 H14B 109.5
H14A C14 H14B 109.5
C13 C14 H14C 109.5
H14A C14 H14C 109.5
H14B C14 H14C 109.5

loop_
_geom_bond_atom_site_label_1
_geom_bond_atom_site_label_2
_geom_bond_distance
O1 N1 1.2262(14)
N1 O2 1.2255(14)
N1 C2 1.4619(16)
C1 C2 1.3955(17)
C1 C6 1.4108(16)
C1 C7 1.4361(18)
C2 C3 1.3963(18)
O3 C4 1.3587(14)
O3 C9 1.4476(15)
C3 C4 1.3831(17)
C3 H3 0.936(14)
O4 C5 1.3527(15)
O4 C12 1.4422(14)
C4 C5 1.4148(17)
C5 C6 1.3796(17)
C6 H6 0.9500
C7 C8 1.1862(19)
C8 H8 0.935(9)
C9 C10 1.5037(18)
C9 H9A 0.9900
C9 H9B 0.9900
C10 C11 1.523(2)
C10 H10A 0.9900
C10 H10B 0.9900
C11 H11A 0.9800
C11 H11B 0.9800
C11 H11C 0.9800
C12 C13 1.5087(17)
C12 H12A 0.9900
C12 H12B 0.9900
C13 C14 1.5191(19)
C13 H13A 0.9900
C13 H13B 0.9900
C14 H14A 0.9800
C14 H14B 0.9800
C14 H14C 0.9800

loop_
_geom_hbond_atom_site_label_D
_geom_hbond_atom_site_label_H
_geom_hbond_atom_site_label_A
_geom_hbond_site_symmetry_A
_geom_hbond_distance_DH
_geom_hbond_distance_HA
_geom_hbond_distance_DA
_geom_hbond_angle_DHA
_geom_hbond_publ_flag
C8 H8 O3 17 0.935(9) 2.483(10) 3.4001(16) 166.7(15) yes
C8 H8 O4 17 0.935(9) 2.623(15) 3.3267(16) 132.5(13) yes
C3 H3 O2 16_665 0.936(14) 2.611(14) 3.5459(16) 176.5(15) yes

loop_
_geom_torsion_atom_site_label_1
_geom_torsion_atom_site_label_2
_geom_torsion_atom_site_label_3
_geom_torsion_atom_site_label_4
_geom_torsion
C3 C2 N1 O2 17.89(17)
C1 C2 N1 O1 18.77(18)
